data_7243958
loop_
_publ_author_name
'Alizadeh, Hanie'
'Mirzaei, Masoud'
'Saljooghi, Amir Sh.'
'Jodaian, Vida'
'Bazargan, Maryam'
'Mague, Joel T.'
'Gomila, Rosa M.'
'Frontera, Antonio'

_publ_section_title
;
 Coordination complexes of zinc and manganese based on
 pyridine-2,5-dicarboxylic acid N-oxide: DFT studies and antiproliferative
 activities consideration
;
_journal_issue 59
_journal_name_full 'RSC Advances'
_journal_page_first 37403
_journal_page_last 37412
_journal_paper_doi 10.1039/D1RA08258B
_journal_volume 11
_journal_year 2021
_chemical_formula_moiety 'C34 H26 Mn2 N6 O12, 2(H2 O)'
_chemical_formula_sum 'C34 H30 Mn2 N6 O14'
_chemical_formula_weight 856.52
_space_group_crystal_system triclinic
_space_group_IT_number 2
_space_group_name_Hall '-P 1'
_space_group_name_H-M_alt 'P -1'
_atom_sites_solution_hydrogens mixed
_atom_sites_solution_primary direct
_atom_sites_solution_secondary difmap
_audit_creation_method SHELXL-2018/1
_audit_update_record
;
2020-06-12 deposited with the CCDC.	2021-11-15 downloaded from the CCDC.
;
_cell_angle_alpha 85.852(2)
_cell_angle_beta 75.893(2)
_cell_angle_gamma 89.950(2)
_cell_formula_units_Z 1
_cell_length_a 7.1430(12)
_cell_length_b 9.3717(15)
_cell_length_c 13.017(2)
_cell_measurement_reflns_used 3403
_cell_measurement_temperature 150.(2)
_cell_measurement_theta_max 27.1364
_cell_measurement_theta_min 2.6159
_cell_volume 842.8(2)
_computing_cell_refinement '<i>SAINT</i> (Bruker, 2016)'
_computing_data_collection '<i>APEX3</i> (Bruker, 2016)'
_computing_data_reduction '<i>SAINT</i> (Bruker, 2016)'
_computing_molecular_graphics '<i>DIAMOND</i> (Brandenburg & Putz, 2012)'
_computing_publication_material '<i>SHELXTL</i> (Bruker, 2016)'
_computing_structure_refinement '<i>SHELXL-2018/1</i> (Sheldrick, 2015<i>b</i>)'
_computing_structure_solution '<i>SHELXT</i> (Sheldrick, 2015<i>a</i>)'
_diffrn_ambient_temperature 150(2)
_diffrn_detector_area_resol_mean 8.3333
_diffrn_measured_fraction_theta_full 1.000
_diffrn_measured_fraction_theta_max 0.998
_diffrn_measurement_device_type 'Bruker Smart APEX CCD'
_diffrn_measurement_method '\w scans'
_diffrn_radiation_monochromator graphite
_diffrn_radiation_type MoK\a
_diffrn_radiation_wavelength 0.71073
_diffrn_reflns_av_R_equivalents 0.0368
_diffrn_reflns_av_unetI/netI 0.1208
_diffrn_reflns_Laue_measured_fraction_full 1.000
_diffrn_reflns_Laue_measured_fraction_max 0.998
_diffrn_reflns_limit_h_max 9
_diffrn_reflns_limit_h_min -9
_diffrn_reflns_limit_k_max 12
_diffrn_reflns_limit_k_min -12
_diffrn_reflns_limit_l_max 16
_diffrn_reflns_limit_l_min -16
_diffrn_reflns_number 15261
_diffrn_reflns_point_group_measured_fraction_full 1.000
_diffrn_reflns_point_group_measured_fraction_max 0.998
_diffrn_reflns_theta_full 27.000
_diffrn_reflns_theta_max 27.574
_diffrn_reflns_theta_min 1.618
_diffrn_source 'fine-focus sealed tube'
_exptl_absorpt_coefficient_mu 0.833
_exptl_absorpt_correction_T_max 0.91
_exptl_absorpt_correction_T_min 0.82
_exptl_absorpt_correction_type multi-scan
_exptl_absorpt_process_details '<i>TWINABS</i> (Sheldrick, 2009)'
_exptl_crystal_colour 'light yellow'
_exptl_crystal_density_diffrn 1.688
_exptl_crystal_density_method 'not measured'
_exptl_crystal_description column
_exptl_crystal_F_000 438
_exptl_crystal_size_max 0.250
_exptl_crystal_size_mid 0.121
_exptl_crystal_size_min 0.117
_exptl_transmission_factor_max 0.862
_exptl_transmission_factor_min 0.651
_refine_diff_density_max 1.139
_refine_diff_density_min -0.743
_refine_diff_density_rms 0.150
_refine_ls_extinction_method none
_refine_ls_goodness_of_fit_ref 1.070
_refine_ls_hydrogen_treatment constr
_refine_ls_matrix_type full
_refine_ls_number_parameters 254
_refine_ls_number_reflns 15261
_refine_ls_number_restraints 0
_refine_ls_restrained_S_all 1.070
_refine_ls_R_factor_all 0.0913
_refine_ls_R_factor_gt 0.0618
_refine_ls_shift/su_max 0.000
_refine_ls_shift/su_mean 0.000
_refine_ls_structure_factor_coef Fsqd
_refine_ls_weighting_details 'w=1/[\s^2^(Fo^2^)+0.4117P] where P=(Fo^2^+2Fc^2^)/3'
_refine_ls_weighting_scheme calc
_refine_ls_wR_factor_gt 0.1660
_refine_ls_wR_factor_ref 0.1838
_reflns_Friedel_coverage 0.000
_reflns_number_gt 10490
_reflns_number_total 15261
_reflns_threshold_expression 'I > 2\s(I)'
_cod_data_source_file d1ra08258b2.cif
_cod_data_source_block jtm1146_5
_cod_database_code 7243958
_shelx_shelxl_version_number 2018/1
_shelx_space_group_comment
;
The symmetry employed for this shelxl refinement is uniquely defined
by the following loop, which should always be used as a source of
symmetry information in preference to the above space-group names.
They are only intended as comments.
;
_shelx_estimated_absorpt_t_min 0.819
_shelx_estimated_absorpt_t_max 0.909

loop_
_space_group_symop_operation_xyz
'x, y, z'
'-x, -y, -z'

loop_
_atom_site_label
_atom_site_type_symbol
_atom_site_fract_x
_atom_site_fract_y
_atom_site_fract_z
_atom_site_U_iso_or_equiv
_atom_site_adp_type
_atom_site_occupancy
_atom_site_site_symmetry_order
_atom_site_calc_flag
_atom_site_refinement_flags_posn
_atom_site_refinement_flags_adp
_atom_site_refinement_flags_occupancy
_atom_site_disorder_assembly
_atom_site_disorder_group
Mn1 Mn 0.35052(8) 0.21380(7) 0.26548(5) 0.0229(2) Uani 1 1 d . . . . .
O1 O 0.0821(4) 0.3035(3) 0.2545(2) 0.0334(7) Uani 1 1 d . . . . .
O2 O -0.1250(4) 0.4473(3) 0.1984(2) 0.0296(7) Uani 1 1 d . . . . .
O3 O 0.4213(4) 0.4383(3) 0.2414(2) 0.0285(7) Uani 1 1 d . . . . .
O4 O 0.7920(4) 0.8235(3) 0.0078(2) 0.0314(7) Uani 1 1 d . . . . .
O5 O 0.6250(4) 0.8720(3) -0.1148(2) 0.0315(7) Uani 1 1 d . . . . .
O6 O 0.6572(4) 0.2001(3) 0.2522(2) 0.0248(6) Uani 1 1 d . . . . .
H6A H 0.724591 0.138654 0.212042 0.037 Uiso 1 1 d R U . . .
H6B H 0.728646 0.277605 0.237775 0.037 Uiso 1 1 d R U . . .
N1 N 0.2723(4) -0.0031(3) 0.3513(3) 0.0229(7) Uani 1 1 d . . . . .
N2 N 0.3071(4) 0.2387(3) 0.4420(3) 0.0215(7) Uani 1 1 d . . . . .
N3 N 0.3785(4) 0.5210(3) 0.1644(2) 0.0209(7) Uani 1 1 d . . . . .
C1 C 0.2492(6) -0.1200(5) 0.3024(3) 0.0302(10) Uani 1 1 d . . . . .
H1 H 0.266602 -0.112085 0.227506 0.036 Uiso 1 1 calc R U . . .
C2 C 0.2008(6) -0.2525(5) 0.3572(4) 0.0338(10) Uani 1 1 d . . . . .
H2 H 0.184155 -0.333733 0.320526 0.041 Uiso 1 1 calc R U . . .
C3 C 0.1773(6) -0.2642(4) 0.4652(4) 0.0314(10) Uani 1 1 d . . . . .
H3 H 0.143410 -0.353902 0.504300 0.038 Uiso 1 1 calc R U . . .
C4 C 0.2032(6) -0.1450(4) 0.5166(3) 0.0251(9) Uani 1 1 d . . . . .
H4 H 0.189020 -0.151510 0.591302 0.030 Uiso 1 1 calc R U . . .
C5 C 0.2504(5) -0.0151(4) 0.4573(3) 0.0209(8) Uani 1 1 d . . . . .
C6 C 0.2733(5) 0.1185(4) 0.5077(3) 0.0206(8) Uani 1 1 d . . . . .
C7 C 0.2563(6) 0.1216(5) 0.6158(3) 0.0285(9) Uani 1 1 d . . . . .
H7 H 0.234622 0.035435 0.660472 0.034 Uiso 1 1 calc R U . . .
C8 C 0.2709(6) 0.2504(5) 0.6583(3) 0.0325(10) Uani 1 1 d . . . . .
H8 H 0.258890 0.254362 0.732362 0.039 Uiso 1 1 calc R U . . .
C9 C 0.3035(6) 0.3736(5) 0.5913(4) 0.0324(10) Uani 1 1 d . . . . .
H9 H 0.313360 0.464176 0.618118 0.039 Uiso 1 1 calc R U . . .
C10 C 0.3212(6) 0.3621(4) 0.4847(3) 0.0276(9) Uani 1 1 d . . . . .
H10 H 0.344983 0.447055 0.438768 0.033 Uiso 1 1 calc R U . . .
C11 C 0.0396(5) 0.4149(4) 0.2051(3) 0.0217(8) Uani 1 1 d . . . . .
C12 C 0.1979(5) 0.5206(4) 0.1456(3) 0.0217(8) Uani 1 1 d . . . . .
C13 C 0.1621(6) 0.6211(4) 0.0696(3) 0.0253(9) Uani 1 1 d . . . . .
H13 H 0.037314 0.624465 0.056131 0.030 Uiso 1 1 calc R U . . .
C14 C 0.3033(6) 0.7165(5) 0.0131(3) 0.0274(9) Uani 1 1 d . . . . .
H14 H 0.275531 0.785065 -0.038290 0.033 Uiso 1 1 calc R U . . .
C15 C 0.4863(5) 0.7117(4) 0.0320(3) 0.0228(8) Uani 1 1 d . . . . .
C16 C 0.5192(5) 0.6128(4) 0.1089(3) 0.0233(8) Uani 1 1 d . . . . .
H16 H 0.643328 0.609016 0.123230 0.028 Uiso 1 1 calc R U . . .
C17 C 0.6481(6) 0.8110(4) -0.0295(3) 0.0261(9) Uani 1 1 d . . . . .
O7 O 0.9049(4) 0.0151(3) 0.1402(2) 0.0321(7) Uani 1 1 d . . . . .
H7A H 0.869970 -0.041560 0.097935 0.048 Uiso 1 1 d R U . . .
H7B H 1.014609 0.051785 0.103130 0.048 Uiso 1 1 d R U . . .

loop_
_atom_site_aniso_label
_atom_site_aniso_U_11
_atom_site_aniso_U_22
_atom_site_aniso_U_33
_atom_site_aniso_U_23
_atom_site_aniso_U_13
_atom_site_aniso_U_12
Mn1 0.0171(3) 0.0286(4) 0.0219(4) 0.0053(2) -0.0049(2) -0.0048(2)
O1 0.0175(14) 0.0388(18) 0.0422(19) 0.0164(14) -0.0093(13) -0.0068(12)
O2 0.0155(14) 0.0323(16) 0.0406(18) 0.0066(13) -0.0090(12) -0.0024(12)
O3 0.0246(15) 0.0334(16) 0.0286(16) 0.0108(13) -0.0125(12) -0.0040(12)
O4 0.0215(15) 0.0415(18) 0.0318(17) 0.0022(13) -0.0088(12) -0.0100(13)
O5 0.0300(16) 0.0418(18) 0.0213(16) 0.0060(13) -0.0061(12) -0.0121(13)
O6 0.0185(14) 0.0278(15) 0.0283(15) 0.0004(12) -0.0065(11) -0.0028(11)
N1 0.0177(17) 0.0258(18) 0.0237(18) 0.0004(14) -0.0032(13) -0.0013(13)
N2 0.0179(16) 0.0218(17) 0.0232(18) 0.0027(13) -0.0033(13) -0.0035(13)
N3 0.0160(16) 0.0299(18) 0.0176(16) 0.0024(13) -0.0064(13) -0.0012(13)
C1 0.029(2) 0.035(2) 0.024(2) -0.0041(18) -0.0021(17) -0.0023(18)
C2 0.034(3) 0.026(2) 0.039(3) -0.0090(19) -0.002(2) -0.0020(18)
C3 0.027(2) 0.023(2) 0.041(3) 0.0042(19) -0.0040(19) 0.0015(17)
C4 0.023(2) 0.025(2) 0.026(2) 0.0054(17) -0.0058(16) 0.0012(16)
C5 0.0141(18) 0.024(2) 0.024(2) 0.0027(16) -0.0044(15) 0.0000(15)
C6 0.0157(18) 0.023(2) 0.023(2) 0.0030(15) -0.0050(15) -0.0004(15)
C7 0.031(2) 0.032(2) 0.021(2) 0.0033(17) -0.0062(17) -0.0021(18)
C8 0.034(2) 0.041(3) 0.022(2) -0.0029(19) -0.0062(18) -0.006(2)
C9 0.029(2) 0.031(2) 0.037(3) -0.0078(19) -0.0062(19) -0.0031(18)
C10 0.025(2) 0.025(2) 0.031(2) 0.0034(17) -0.0045(18) -0.0047(17)
C11 0.019(2) 0.026(2) 0.0189(19) -0.0007(16) -0.0031(15) -0.0031(16)
C12 0.0155(18) 0.030(2) 0.020(2) -0.0006(16) -0.0052(15) -0.0011(15)
C13 0.0177(19) 0.035(2) 0.024(2) 0.0047(17) -0.0083(16) -0.0021(16)
C14 0.023(2) 0.037(2) 0.023(2) 0.0051(18) -0.0082(16) -0.0033(17)
C15 0.019(2) 0.031(2) 0.018(2) -0.0017(16) -0.0039(15) -0.0037(16)
C16 0.0144(18) 0.032(2) 0.024(2) -0.0024(17) -0.0054(15) -0.0038(16)
C17 0.022(2) 0.033(2) 0.022(2) -0.0025(17) -0.0035(16) -0.0038(17)
O7 0.0269(16) 0.0400(18) 0.0256(16) -0.0023(13) 0.0007(12) -0.0080(13)

loop_
_atom_type_symbol
_atom_type_description
_atom_type_scat_dispersion_real
_atom_type_scat_dispersion_imag
_atom_type_scat_source
C C 0.0033 0.0016 'International Tables Vol C Tables 4.2.6.8 and 6.1.1.4'
H H 0.0000 0.0000 'International Tables Vol C Tables 4.2.6.8 and 6.1.1.4'
Mn Mn 0.3368 0.7283 'International Tables Vol C Tables 4.2.6.8 and 6.1.1.4'
N N 0.0061 0.0033 'International Tables Vol C Tables 4.2.6.8 and 6.1.1.4'
O O 0.0106 0.0060 'International Tables Vol C Tables 4.2.6.8 and 6.1.1.4'

loop_
_geom_angle_atom_site_label_1
_geom_angle_atom_site_label_2
_geom_angle_atom_site_label_3
_geom_angle
_geom_angle_site_symmetry_1
_geom_angle_site_symmetry_3
_geom_angle_publ_flag
O1 Mn1 O5 89.12(12) . 2_665 ?
O1 Mn1 O3 78.26(11) . . ?
O5 Mn1 O3 109.36(11) 2_665 . ?
O1 Mn1 O6 159.05(11) . . ?
O5 Mn1 O6 92.51(11) 2_665 . ?
O3 Mn1 O6 81.51(10) . . ?
O1 Mn1 N1 104.64(11) . . ?
O5 Mn1 N1 91.37(11) 2_665 . ?
O3 Mn1 N1 159.19(12) . . ?
O6 Mn1 N1 96.21(11) . . ?
O1 Mn1 N2 95.52(12) . . ?
O5 Mn1 N2 163.70(11) 2_665 . ?
O3 Mn1 N2 86.90(11) . . ?
O6 Mn1 N2 88.73(11) . . ?
N1 Mn1 N2 72.34(12) . . ?
C11 O1 Mn1 132.5(3) . . ?
N3 O3 Mn1 122.5(2) . . ?
C17 O5 Mn1 129.3(3) . 2_665 ?
Mn1 O6 H6A 119.7 . . ?
Mn1 O6 H6B 119.6 . . ?
H6A O6 H6B 103.9 . . ?
C1 N1 C5 118.7(3) . . ?
C1 N1 Mn1 123.4(3) . . ?
C5 N1 Mn1 117.8(3) . . ?
C10 N2 C6 117.8(3) . . ?
C10 N2 Mn1 124.9(3) . . ?
C6 N2 Mn1 117.3(3) . . ?
O3 N3 C16 116.3(3) . . ?
O3 N3 C12 122.0(3) . . ?
C16 N3 C12 121.6(3) . . ?
N1 C1 C2 122.3(4) . . ?
N1 C1 H1 118.8 . . ?
C2 C1 H1 118.8 . . ?
C3 C2 C1 118.9(4) . . ?
C3 C2 H2 120.6 . . ?
C1 C2 H2 120.6 . . ?
C2 C3 C4 119.5(4) . . ?
C2 C3 H3 120.2 . . ?
C4 C3 H3 120.2 . . ?
C3 C4 C5 118.8(4) . . ?
C3 C4 H4 120.6 . . ?
C5 C4 H4 120.6 . . ?
N1 C5 C4 121.7(4) . . ?
N1 C5 C6 116.5(3) . . ?
C4 C5 C6 121.8(4) . . ?
N2 C6 C7 121.6(4) . . ?
N2 C6 C5 115.8(3) . . ?
C7 C6 C5 122.6(3) . . ?
C8 C7 C6 119.6(4) . . ?
C8 C7 H7 120.2 . . ?
C6 C7 H7 120.2 . . ?
C7 C8 C9 118.8(4) . . ?
C7 C8 H8 120.6 . . ?
C9 C8 H8 120.6 . . ?
C10 C9 C8 118.4(4) . . ?
C10 C9 H9 120.8 . . ?
C8 C9 H9 120.8 . . ?
N2 C10 C9 123.8(4) . . ?
N2 C10 H10 118.1 . . ?
C9 C10 H10 118.1 . . ?
O2 C11 O1 125.2(4) . . ?
O2 C11 C12 114.7(3) . . ?
O1 C11 C12 120.1(3) . . ?
N3 C12 C13 117.5(3) . . ?
N3 C12 C11 122.3(3) . . ?
C13 C12 C11 120.2(3) . . ?
C14 C13 C12 121.6(4) . . ?
C14 C13 H13 119.2 . . ?
C12 C13 H13 119.2 . . ?
C13 C14 C15 119.5(4) . . ?
C13 C14 H14 120.3 . . ?
C15 C14 H14 120.3 . . ?
C16 C15 C14 118.3(4) . . ?
C16 C15 C17 119.8(3) . . ?
C14 C15 C17 121.8(4) . . ?
N3 C16 C15 121.4(3) . . ?
N3 C16 H16 119.3 . . ?
C15 C16 H16 119.3 . . ?
O4 C17 O5 126.2(4) . . ?
O4 C17 C15 117.5(3) . . ?
O5 C17 C15 116.2(3) . . ?
H7A O7 H7B 104.1 . . ?

loop_
_geom_bond_atom_site_label_1
_geom_bond_atom_site_label_2
_geom_bond_distance
_geom_bond_site_symmetry_2
_geom_bond_publ_flag
Mn1 O1 2.126(3) . ?
Mn1 O5 2.141(3) 2_665 ?
Mn1 O3 2.147(3) . ?
Mn1 O6 2.160(3) . ?
Mn1 N1 2.250(3) . ?
Mn1 N2 2.272(3) . ?
O1 C11 1.262(5) . ?
O2 C11 1.235(5) . ?
O3 N3 1.317(4) . ?
O4 C17 1.247(5) . ?
O5 C17 1.260(5) . ?
O6 H6A 0.8700 . ?
O6 H6B 0.8702 . ?
N1 C1 1.336(5) . ?
N1 C5 1.347(5) . ?
N2 C10 1.333(5) . ?
N2 C6 1.348(5) . ?
N3 C16 1.353(5) . ?
N3 C12 1.371(5) . ?
C1 C2 1.386(6) . ?
C1 H1 0.9500 . ?
C2 C3 1.371(6) . ?
C2 H2 0.9500 . ?
C3 C4 1.379(6) . ?
C3 H3 0.9500 . ?
C4 C5 1.389(5) . ?
C4 H4 0.9500 . ?
C5 C6 1.482(5) . ?
C6 C7 1.385(6) . ?
C7 C8 1.378(6) . ?
C7 H7 0.9500 . ?
C8 C9 1.380(6) . ?
C8 H8 0.9500 . ?
C9 C10 1.374(6) . ?
C9 H9 0.9500 . ?
C10 H10 0.9500 . ?
C11 C12 1.524(5) . ?
C12 C13 1.385(5) . ?
C13 C14 1.379(5) . ?
C13 H13 0.9500 . ?
C14 C15 1.388(5) . ?
C14 H14 0.9500 . ?
C15 C16 1.376(5) . ?
C15 C17 1.512(5) . ?
C16 H16 0.9500 . ?
O7 H7A 0.8699 . ?
O7 H7B 0.8699 . ?

loop_
_geom_hbond_atom_site_label_D
_geom_hbond_atom_site_label_H
_geom_hbond_atom_site_label_A
_geom_hbond_distance_DH
_geom_hbond_distance_HA
_geom_hbond_distance_DA
_geom_hbond_angle_DHA
_geom_hbond_site_symmetry_A
_geom_hbond_publ_flag
O6 H6A O7 0.87 1.85 2.714(4) 169 . yes
O6 H6B O2 0.87 1.87 2.742(4) 176 1_655 yes
C4 H4 O6 0.95 2.55 3.399(5) 148 2_656 yes
C7 H7 O7 0.95 2.55 3.269(5) 132 2_656 yes
C10 H10 O3 0.95 2.50 3.102(5) 121 . yes
C16 H16 O2 0.95 2.56 3.377(5) 144 1_655 yes
O7 H7A O4 0.87 1.95 2.824(4) 177 1_545 yes
O7 H7B O4 0.87 2.04 2.870(4) 160 2_765 yes

loop_
_geom_torsion_atom_site_label_1
_geom_torsion_atom_site_label_2
_geom_torsion_atom_site_label_3
_geom_torsion_atom_site_label_4
_geom_torsion
_geom_torsion_site_symmetry_1
_geom_torsion_site_symmetry_2
_geom_torsion_site_symmetry_3
_geom_torsion_site_symmetry_4
_geom_torsion_publ_flag
Mn1 O3 N3 C16 -135.3(3) . . . . ?
Mn1 O3 N3 C12 48.6(4) . . . . ?
C5 N1 C1 C2 1.0(6) . . . . ?
Mn1 N1 C1 C2 -179.9(3) . . . . ?
N1 C1 C2 C3 -0.5(7) . . . . ?
C1 C2 C3 C4 -0.3(6) . . . . ?
C2 C3 C4 C5 0.8(6) . . . . ?
C1 N1 C5 C4 -0.5(6) . . . . ?
Mn1 N1 C5 C4 -179.7(3) . . . . ?
C1 N1 C5 C6 -178.7(3) . . . . ?
Mn1 N1 C5 C6 2.2(4) . . . . ?
C3 C4 C5 N1 -0.3(6) . . . . ?
C3 C4 C5 C6 177.7(3) . . . . ?
C10 N2 C6 C7 -0.9(6) . . . . ?
Mn1 N2 C6 C7 176.1(3) . . . . ?
C10 N2 C6 C5 177.5(3) . . . . ?
Mn1 N2 C6 C5 -5.5(4) . . . . ?
N1 C5 C6 N2 2.2(5) . . . . ?
C4 C5 C6 N2 -175.9(3) . . . . ?
N1 C5 C6 C7 -179.4(4) . . . . ?
C4 C5 C6 C7 2.5(6) . . . . ?
N2 C6 C7 C8 1.1(6) . . . . ?
C5 C6 C7 C8 -177.2(4) . . . . ?
C6 C7 C8 C9 -0.4(6) . . . . ?
C7 C8 C9 C10 -0.5(6) . . . . ?
C6 N2 C10 C9 0.0(6) . . . . ?
Mn1 N2 C10 C9 -176.7(3) . . . . ?
C8 C9 C10 N2 0.7(6) . . . . ?
Mn1 O1 C11 O2 173.0(3) . . . . ?
Mn1 O1 C11 C12 -5.7(6) . . . . ?
O3 N3 C12 C13 173.9(3) . . . . ?
C16 N3 C12 C13 -2.1(6) . . . . ?
O3 N3 C12 C11 -5.9(6) . . . . ?
C16 N3 C12 C11 178.1(4) . . . . ?
O2 C11 C12 N3 164.0(4) . . . . ?
O1 C11 C12 N3 -17.2(6) . . . . ?
O2 C11 C12 C13 -15.8(5) . . . . ?
O1 C11 C12 C13 163.0(4) . . . . ?
N3 C12 C13 C14 1.3(6) . . . . ?
C11 C12 C13 C14 -178.8(4) . . . . ?
C12 C13 C14 C15 0.4(6) . . . . ?
C13 C14 C15 C16 -1.4(6) . . . . ?
C13 C14 C15 C17 178.4(4) . . . . ?
O3 N3 C16 C15 -175.1(4) . . . . ?
C12 N3 C16 C15 1.1(6) . . . . ?
C14 C15 C16 N3 0.7(6) . . . . ?
C17 C15 C16 N3 -179.1(3) . . . . ?
Mn1 O5 C17 O4 103.3(5) 2_665 . . . ?
Mn1 O5 C17 C15 -75.7(4) 2_665 . . . ?
C16 C15 C17 O4 -16.5(6) . . . . ?
C14 C15 C17 O4 163.6(4) . . . . ?
C16 C15 C17 O5 162.5(4) . . . . ?
C14 C15 C17 O5 -17.3(6) . . . . ?
